data_1561550
loop_
_publ_author_name
'Wallach, Chistoph'
'Geitner, Felix'
'F\"assler, Thomas F'

_publ_section_title
;
 FLP-type Nitrile Activation and Cyclic Ether Ring Opening by Halo-Borane
 Nonagermanide-Cluster Lewis Acid-Base-Pairs
;
_journal_name_full 'Chemical Science'
_journal_paper_doi 10.1039/D1SC00811K
_journal_year 2021
_chemical_formula_moiety 'C48 H98 B Ge9 K N2 O Si8, 2(C7 H8)'
_chemical_formula_sum 'C62 H114 B Ge9 K N2 O Si8'
_chemical_formula_weight 1831.49
_space_group_crystal_system triclinic
_space_group_IT_number 2
_space_group_name_Hall '-P 1'
_space_group_name_H-M_alt 'P -1'
_atom_sites_solution_hydrogens geom
_atom_sites_solution_primary direct
_atom_sites_solution_secondary difmap
_audit_creation_method SHELXL-2014/7
_audit_update_record
;
2020-03-31 deposited with the CCDC.	2021-04-03 downloaded from the CCDC.
;
_cell_angle_alpha 92.419(6)
_cell_angle_beta 107.892(5)
_cell_angle_gamma 102.920(6)
_cell_formula_units_Z 2
_cell_length_a 16.4024(12)
_cell_length_b 16.8409(13)
_cell_length_c 17.5417(10)
_cell_measurement_reflns_used 114860
_cell_measurement_temperature 150(2)
_cell_measurement_theta_max 30.59
_cell_measurement_theta_min 2.58
_cell_volume 4462.2(6)
_computing_cell_refinement 'STOE X-AREA 1.76'
_computing_data_collection 'STOE X-AREA 1.76'
_computing_data_reduction 'STOE X-AREA 1.76'
_computing_molecular_graphics 'DIAMOND 3.2k'
_computing_structure_refinement SHELXL-2014/7
_computing_structure_solution SHELXS-97
_diffrn_ambient_temperature 150(2)
_diffrn_detector Pilatus300K
_diffrn_detector_area_resol_mean 5.81
_diffrn_measured_fraction_theta_full 0.999
_diffrn_measured_fraction_theta_max 0.999
_diffrn_measurement_device_type 'STOE StadiVari'
_diffrn_measurement_method '\w scans'
_diffrn_radiation_type MoK\a
_diffrn_radiation_wavelength 0.71073
_diffrn_reflns_av_R_equivalents 0.0848
_diffrn_reflns_av_unetI/netI 0.1019
_diffrn_reflns_Laue_measured_fraction_full 0.999
_diffrn_reflns_Laue_measured_fraction_max 0.999
_diffrn_reflns_limit_h_max 20
_diffrn_reflns_limit_h_min -20
_diffrn_reflns_limit_k_max 20
_diffrn_reflns_limit_k_min -20
_diffrn_reflns_limit_l_max 21
_diffrn_reflns_limit_l_min -21
_diffrn_reflns_number 96277
_diffrn_reflns_point_group_measured_fraction_full 0.999
_diffrn_reflns_point_group_measured_fraction_max 0.999
_diffrn_reflns_theta_full 25.242
_diffrn_reflns_theta_max 26.000
_diffrn_reflns_theta_min 2.650
_diffrn_source 'Genix 3D HF Mo'
_exptl_absorpt_coefficient_mu 3.174
_exptl_absorpt_correction_T_max 1.000
_exptl_absorpt_correction_T_min 0.551
_exptl_absorpt_correction_type empirical
_exptl_absorpt_process_details 'STOE X-AREA 1.76'
_exptl_crystal_colour red
_exptl_crystal_density_diffrn 1.363
_exptl_crystal_description block
_exptl_crystal_F_000 1864
_exptl_crystal_size_max 0.3
_exptl_crystal_size_mid 0.25
_exptl_crystal_size_min 0.1
_refine_diff_density_max 0.777
_refine_diff_density_min -0.605
_refine_diff_density_rms 0.112
_refine_ls_extinction_method none
_refine_ls_goodness_of_fit_ref 0.901
_refine_ls_hydrogen_treatment constr
_refine_ls_matrix_type full
_refine_ls_number_parameters 785
_refine_ls_number_reflns 17531
_refine_ls_number_restraints 0
_refine_ls_restrained_S_all 0.901
_refine_ls_R_factor_all 0.1025
_refine_ls_R_factor_gt 0.0443
_refine_ls_shift/su_max 0.001
_refine_ls_shift/su_mean 0.000
_refine_ls_structure_factor_coef Fsqd
_refine_ls_weighting_details 'w=1/[\s^2^(Fo^2^)+(0.0328P)^2^] where P=(Fo^2^+2Fc^2^)/3'
_refine_ls_weighting_scheme calc
_refine_ls_wR_factor_gt 0.0727
_refine_ls_wR_factor_ref 0.0871
_reflns_number_gt 10345
_reflns_number_total 17531
_reflns_threshold_expression 'I > 2\s(I)'
_cod_data_source_file d1sc00811k2.cif
_cod_data_source_block FSG-1167
_cod_database_code 1561550
_shelx_shelxl_version_number 2014/7
_shelx_space_group_comment
;
The symmetry employed for this shelxl refinement is uniquely defined
by the following loop, which should always be used as a source of
symmetry information in preference to the above space-group names.
They are only intended as comments.
;

loop_
_space_group_symop_operation_xyz
'x, y, z'
'-x, -y, -z'

loop_
_atom_site_label
_atom_site_type_symbol
_atom_site_fract_x
_atom_site_fract_y
_atom_site_fract_z
_atom_site_U_iso_or_equiv
_atom_site_adp_type
_atom_site_occupancy
_atom_site_site_symmetry_order
_atom_site_calc_flag
_atom_site_refinement_flags_posn
_atom_site_refinement_flags_adp
_atom_site_refinement_flags_occupancy
_atom_site_disorder_assembly
_atom_site_disorder_group
Ge1 Ge 0.23359(4) 0.77039(4) 0.89193(3) 0.02444(13) Uani 1 1 d . . . . .
Ge2 Ge 0.39609(4) 0.79624(4) 0.96511(3) 0.02631(14) Uani 1 1 d . . . . .
Ge3 Ge 0.39407(3) 0.79610(4) 0.81977(3) 0.02285(13) Uani 1 1 d . . . . .
Ge4 Ge 0.22905(4) 0.75584(4) 0.74486(3) 0.02596(14) Uani 1 1 d . . . . .
Ge5 Ge 0.20991(3) 0.89144(3) 0.81444(3) 0.02136(13) Uani 1 1 d . . . . .
Ge6 Ge 0.32424(4) 0.92215(4) 0.97505(3) 0.02593(14) Uani 1 1 d . . . . .
Ge7 Ge 0.45587(3) 0.93724(4) 0.91155(3) 0.02396(13) Uani 1 1 d . . . . .
Ge8 Ge 0.33220(4) 0.90977(4) 0.74613(3) 0.02446(13) Uani 1 1 d . . . . .
Ge9 Ge 0.33576(4) 1.01817(4) 0.86437(3) 0.02603(13) Uani 1 1 d . . . . .
Si1 Si 0.50353(9) 0.76065(9) 0.77035(8) 0.0233(3) Uani 1 1 d . . . . .
Si2 Si 0.60972(11) 0.73029(11) 0.88221(10) 0.0369(4) Uani 1 1 d . . . . .
Si3 Si 0.42380(11) 0.64568(10) 0.67421(9) 0.0317(4) Uani 1 1 d . . . . .
Si4 Si 0.57021(10) 0.86671(10) 0.71070(9) 0.0302(4) Uani 1 1 d . . . . .
Si5 Si 0.06232(9) 0.90609(9) 0.75250(8) 0.0211(3) Uani 1 1 d . . . . .
Si6 Si -0.02860(9) 0.78924(9) 0.66250(9) 0.0259(3) Uani 1 1 d . . . . .
Si7 Si 0.00361(10) 0.94091(10) 0.85245(9) 0.0289(4) Uani 1 1 d . . . . .
Si8 Si 0.07859(10) 1.01857(10) 0.67888(9) 0.0269(3) Uani 1 1 d . . . . .
K1 K 0.47298(8) 0.86943(8) 1.16757(7) 0.0305(3) Uani 1 1 d . . . . .
O1 O 0.3294(2) 0.7900(2) 1.2165(2) 0.0280(9) Uani 1 1 d . . . . .
B1 B 0.3356(4) 0.7391(4) 1.2761(3) 0.0213(13) Uani 1 1 d . . . . .
N1 N 0.4168(3) 0.7167(3) 1.3135(2) 0.0259(10) Uani 1 1 d . . . . .
N2 N 0.2762(3) 0.7023(3) 1.3163(2) 0.0239(10) Uani 1 1 d . . . . .
C1 C 0.1318(3) 0.7320(4) 0.9333(3) 0.0313(13) Uani 1 1 d . . . . .
H1A H 0.0786 0.7443 0.8957 0.038 Uiso 1 1 calc R U . . .
H1B H 0.1201 0.6716 0.9325 0.038 Uiso 1 1 calc R U . . .
C2 C 0.1453(3) 0.7697(4) 1.0179(3) 0.0286(13) Uani 1 1 d . . . . .
H2A H 0.1548 0.8299 1.0186 0.034 Uiso 1 1 calc R U . . .
H2B H 0.0908 0.7487 1.0317 0.034 Uiso 1 1 calc R U . . .
C3 C 0.2228(3) 0.7512(3) 1.0813(3) 0.0287(13) Uani 1 1 d . . . . .
H3A H 0.2749 0.7631 1.0626 0.034 Uiso 1 1 calc R U . . .
H3B H 0.2085 0.6920 1.0873 0.034 Uiso 1 1 calc R U . . .
C4 C 0.2464(3) 0.8001(4) 1.1629(3) 0.0284(13) Uani 1 1 d . . . . .
H4A H 0.2514 0.8589 1.1563 0.034 Uiso 1 1 calc R U . . .
H4B H 0.1990 0.7813 1.1867 0.034 Uiso 1 1 calc R U . . .
C5 C 0.3221(3) 0.6613(3) 1.3766(3) 0.0288(13) Uani 1 1 d . . . . .
H5 H 0.2981 0.6320 1.4130 0.035 Uiso 1 1 calc R U . . .
C6 C 0.4048(4) 0.6696(3) 1.3753(3) 0.0303(13) Uani 1 1 d . . . . .
H6 H 0.4483 0.6472 1.4104 0.036 Uiso 1 1 calc R U . . .
C7 C 0.4946(3) 0.7327(3) 1.2892(3) 0.0240(12) Uani 1 1 d . . . . .
C8 C 0.5671(3) 0.7951(3) 1.3331(3) 0.0264(12) Uani 1 1 d . . . . .
C9 C 0.6381(4) 0.8151(4) 1.3035(3) 0.0359(14) Uani 1 1 d . . . . .
H9 H 0.6925 0.8580 1.3350 0.043 Uiso 1 1 calc R U . . .
C10 C 0.6352(4) 0.7730(4) 1.2323(3) 0.0387(15) Uani 1 1 d . . . . .
H10 H 0.6832 0.7881 1.2120 0.046 Uiso 1 1 calc R U . . .
C11 C 0.5630(4) 0.7095(4) 1.1910(3) 0.0354(14) Uani 1 1 d . . . . .
H11 H 0.5641 0.6769 1.1425 0.042 Uiso 1 1 calc R U . . .
C12 C 0.4907(3) 0.6880(3) 1.2180(3) 0.0264(12) Uani 1 1 d . . . . .
C13 C 0.5702(4) 0.8431(3) 1.4097(3) 0.0314(13) Uani 1 1 d . . . . .
H13 H 0.5299 0.8069 1.4337 0.038 Uiso 1 1 calc R U . . .
C14 C 0.6620(4) 0.8677(5) 1.4736(4) 0.0549(19) Uani 1 1 d . . . . .
H14A H 0.6575 0.8900 1.5242 0.082 Uiso 1 1 calc R U . . .
H14B H 0.7012 0.9095 1.4550 0.082 Uiso 1 1 calc R U . . .
H14C H 0.6863 0.8194 1.4825 0.082 Uiso 1 1 calc R U . . .
C15 C 0.5344(5) 0.9184(4) 1.3894(4) 0.0544(19) Uani 1 1 d . . . . .
H15A H 0.5331 0.9469 1.4388 0.082 Uiso 1 1 calc R U . . .
H15B H 0.4744 0.9013 1.3506 0.082 Uiso 1 1 calc R U . . .
H15C H 0.5727 0.9554 1.3659 0.082 Uiso 1 1 calc R U . . .
C16 C 0.4135(4) 0.6163(4) 1.1738(4) 0.0399(15) Uani 1 1 d . . . . .
H16 H 0.3581 0.6335 1.1704 0.048 Uiso 1 1 calc R U . . .
C17 C 0.4135(5) 0.5410(4) 1.2207(4) 0.065(2) Uani 1 1 d . . . . .
H17A H 0.4122 0.5559 1.2748 0.097 Uiso 1 1 calc R U . . .
H17B H 0.4671 0.5224 1.2251 0.097 Uiso 1 1 calc R U . . .
H17C H 0.3613 0.4967 1.1920 0.097 Uiso 1 1 calc R U . . .
C18 C 0.4081(5) 0.5895(4) 1.0884(4) 0.067(2) Uani 1 1 d . . . . .
H18A H 0.3552 0.5446 1.0638 0.100 Uiso 1 1 calc R U . . .
H18B H 0.4608 0.5707 1.0895 0.100 Uiso 1 1 calc R U . . .
H18C H 0.4048 0.6358 1.0566 0.100 Uiso 1 1 calc R U . . .
C19 C 0.1855(3) 0.7027(3) 1.3054(3) 0.0256(12) Uani 1 1 d . . . . .
C20 C 0.1687(3) 0.7606(3) 1.3549(3) 0.0271(12) Uani 1 1 d . . . . .
C21 C 0.0801(4) 0.7611(4) 1.3427(3) 0.0386(15) Uani 1 1 d . . . . .
H21 H 0.0664 0.8000 1.3745 0.046 Uiso 1 1 calc R U . . .
C22 C 0.0129(4) 0.7053(4) 1.2846(3) 0.0395(15) Uani 1 1 d . . . . .
H22 H -0.0468 0.7060 1.2771 0.047 Uiso 1 1 calc R U . . .
C23 C 0.0308(4) 0.6485(4) 1.2371(3) 0.0357(14) Uani 1 1 d . . . . .
H23 H -0.0167 0.6110 1.1972 0.043 Uiso 1 1 calc R U . . .
C24 C 0.1174(4) 0.6455(3) 1.2470(3) 0.0278(12) Uani 1 1 d . . . . .
C25 C 0.2435(4) 0.8244(4) 1.4163(3) 0.0351(14) Uani 1 1 d . . . . .
H25 H 0.2957 0.8001 1.4336 0.042 Uiso 1 1 calc R U . . .
C26 C 0.2219(4) 0.8463(4) 1.4918(3) 0.0507(18) Uani 1 1 d . . . . .
H26A H 0.2748 0.8817 1.5319 0.076 Uiso 1 1 calc R U . . .
H26B H 0.2024 0.7960 1.5143 0.076 Uiso 1 1 calc R U . . .
H26C H 0.1747 0.8752 1.4779 0.076 Uiso 1 1 calc R U . . .
C27 C 0.2709(4) 0.9014(4) 1.3786(4) 0.0502(18) Uani 1 1 d . . . . .
H27A H 0.3217 0.9396 1.4183 0.075 Uiso 1 1 calc R U . . .
H27B H 0.2214 0.9275 1.3618 0.075 Uiso 1 1 calc R U . . .
H27C H 0.2870 0.8866 1.3315 0.075 Uiso 1 1 calc R U . . .
C28 C 0.1366(4) 0.5811(3) 1.1952(3) 0.0321(13) Uani 1 1 d . . . . .
H28 H 0.1950 0.6060 1.1887 0.038 Uiso 1 1 calc R U . . .
C29 C 0.0694(4) 0.5573(4) 1.1107(3) 0.0515(18) Uani 1 1 d . . . . .
H29A H 0.0131 0.5253 1.1140 0.077 Uiso 1 1 calc R U . . .
H29B H 0.0915 0.5243 1.0780 0.077 Uiso 1 1 calc R U . . .
H29C H 0.0605 0.6070 1.0857 0.077 Uiso 1 1 calc R U . . .
C30 C 0.1462(5) 0.5054(4) 1.2377(4) 0.063(2) Uani 1 1 d . . . . .
H30A H 0.0901 0.4792 1.2454 0.094 Uiso 1 1 calc R U . . .
H30B H 0.1927 0.5214 1.2903 0.094 Uiso 1 1 calc R U . . .
H30C H 0.1621 0.4668 1.2047 0.094 Uiso 1 1 calc R U . . .
C31 C 0.6943(4) 0.6913(4) 0.8496(4) 0.0476(17) Uani 1 1 d . . . . .
H31A H 0.7317 0.6700 0.8949 0.071 Uiso 1 1 calc R U . . .
H31B H 0.7311 0.7363 0.8321 0.071 Uiso 1 1 calc R U . . .
H31C H 0.6641 0.6474 0.8047 0.071 Uiso 1 1 calc R U . . .
C32 C 0.5569(5) 0.6500(5) 0.9347(4) 0.064(2) Uani 1 1 d . . . . .
H32A H 0.5142 0.6700 0.9540 0.096 Uiso 1 1 calc R U . . .
H32B H 0.6025 0.6380 0.9807 0.096 Uiso 1 1 calc R U . . .
H32C H 0.5263 0.5999 0.8970 0.096 Uiso 1 1 calc R U . . .
C33 C 0.6675(5) 0.8264(5) 0.9549(4) 0.076(3) Uani 1 1 d . . . . .
H33A H 0.7102 0.8137 1.0026 0.114 Uiso 1 1 calc R U . . .
H33B H 0.6238 0.8480 0.9711 0.114 Uiso 1 1 calc R U . . .
H33C H 0.6985 0.8674 0.9287 0.114 Uiso 1 1 calc R U . . .
C34 C 0.3321(4) 0.6723(4) 0.5935(3) 0.0487(18) Uani 1 1 d . . . . .
H34A H 0.3006 0.7028 0.6185 0.073 Uiso 1 1 calc R U . . .
H34B H 0.2909 0.6218 0.5619 0.073 Uiso 1 1 calc R U . . .
H34C H 0.3568 0.7063 0.5580 0.073 Uiso 1 1 calc R U . . .
C35 C 0.4992(4) 0.6107(4) 0.6251(4) 0.0479(17) Uani 1 1 d . . . . .
H35A H 0.5466 0.5949 0.6662 0.072 Uiso 1 1 calc R U . . .
H35B H 0.5249 0.6555 0.5992 0.072 Uiso 1 1 calc R U . . .
H35C H 0.4652 0.5635 0.5845 0.072 Uiso 1 1 calc R U . . .
C36 C 0.3719(4) 0.5617(4) 0.7229(4) 0.0514(18) Uani 1 1 d . . . . .
H36A H 0.4182 0.5440 0.7636 0.077 Uiso 1 1 calc R U . . .
H36B H 0.3362 0.5152 0.6819 0.077 Uiso 1 1 calc R U . . .
H36C H 0.3339 0.5815 0.7487 0.077 Uiso 1 1 calc R U . . .
C37 C 0.5899(4) 0.9693(4) 0.7692(3) 0.0407(15) Uani 1 1 d . . . . .
H37A H 0.6193 1.0126 0.7441 0.049 Uiso 1 1 calc R U . . .
H37B H 0.6275 0.9698 0.8249 0.049 Uiso 1 1 calc R U . . .
H37C H 0.5332 0.9789 0.7693 0.049 Uiso 1 1 calc R U . . .
C38 C 0.4985(4) 0.8701(4) 0.6049(3) 0.0432(16) Uani 1 1 d . . . . .
H38A H 0.5250 0.9186 0.5837 0.065 Uiso 1 1 calc R U . . .
H38B H 0.4395 0.8730 0.6051 0.065 Uiso 1 1 calc R U . . .
H38C H 0.4936 0.8206 0.5707 0.065 Uiso 1 1 calc R U . . .
C39 C 0.6795(4) 0.8530(4) 0.7063(4) 0.0483(17) Uani 1 1 d . . . . .
H39A H 0.7202 0.8566 0.7612 0.073 Uiso 1 1 calc R U . . .
H39B H 0.7045 0.8962 0.6781 0.073 Uiso 1 1 calc R U . . .
H39C H 0.6706 0.7992 0.6771 0.073 Uiso 1 1 calc R U . . .
C40 C -0.0255(4) 0.6927(3) 0.7116(3) 0.0372(14) Uani 1 1 d . . . . .
H40A H -0.0494 0.6942 0.7562 0.056 Uiso 1 1 calc R U . . .
H40B H 0.0358 0.6881 0.7324 0.056 Uiso 1 1 calc R U . . .
H40C H -0.0611 0.6452 0.6718 0.056 Uiso 1 1 calc R U . . .
C41 C 0.0073(4) 0.7820(4) 0.5715(3) 0.0364(14) Uani 1 1 d . . . . .
H41A H -0.0221 0.7281 0.5401 0.055 Uiso 1 1 calc R U . . .
H41B H 0.0715 0.7894 0.5885 0.055 Uiso 1 1 calc R U . . .
H41C H -0.0089 0.8249 0.5381 0.055 Uiso 1 1 calc R U . . .
C42 C -0.1456(3) 0.7994(4) 0.6301(4) 0.0419(16) Uani 1 1 d . . . . .
H42A H -0.1649 0.8029 0.6775 0.063 Uiso 1 1 calc R U . . .
H42B H -0.1842 0.7514 0.5924 0.063 Uiso 1 1 calc R U . . .
H42C H -0.1490 0.8491 0.6035 0.063 Uiso 1 1 calc R U . . .
C43 C -0.0783(4) 1.0039(4) 0.8114(4) 0.0470(17) Uani 1 1 d . . . . .
H43A H -0.0469 1.0580 0.8035 0.070 Uiso 1 1 calc R U . . .
H43B H -0.1097 1.0103 0.8497 0.070 Uiso 1 1 calc R U . . .
H43C H -0.1209 0.9760 0.7596 0.070 Uiso 1 1 calc R U . . .
C44 C 0.0959(4) 1.0033(4) 0.9417(3) 0.0433(16) Uani 1 1 d . . . . .
H44A H 0.0715 1.0186 0.9831 0.065 Uiso 1 1 calc R U . . .
H44B H 0.1258 1.0530 0.9245 0.065 Uiso 1 1 calc R U . . .
H44C H 0.1384 0.9708 0.9640 0.065 Uiso 1 1 calc R U . . .
C45 C -0.0565(4) 0.8471(4) 0.8845(4) 0.0435(16) Uani 1 1 d . . . . .
H45A H -0.0910 0.8630 0.9167 0.065 Uiso 1 1 calc R U . . .
H45B H -0.0136 0.8194 0.9170 0.065 Uiso 1 1 calc R U . . .
H45C H -0.0963 0.8098 0.8366 0.065 Uiso 1 1 calc R U . . .
C46 C 0.1523(4) 1.0089(4) 0.6178(3) 0.0351(14) Uani 1 1 d . . . . .
H46A H 0.2114 1.0095 0.6540 0.053 Uiso 1 1 calc R U . . .
H46B H 0.1563 1.0550 0.5857 0.053 Uiso 1 1 calc R U . . .
H46C H 0.1278 0.9572 0.5818 0.053 Uiso 1 1 calc R U . . .
C47 C 0.1256(4) 1.1179(3) 0.7474(3) 0.0382(14) Uani 1 1 d . . . . .
H47A H 0.1788 1.1143 0.7906 0.057 Uiso 1 1 calc R U . . .
H47B H 0.0816 1.1287 0.7710 0.057 Uiso 1 1 calc R U . . .
H47C H 0.1410 1.1627 0.7164 0.057 Uiso 1 1 calc R U . . .
C48 C -0.0315(4) 1.0220(4) 0.6070(3) 0.0400(15) Uani 1 1 d . . . . .
H48A H -0.0726 1.0243 0.6370 0.060 Uiso 1 1 calc R U . . .
H48B H -0.0550 0.9727 0.5676 0.060 Uiso 1 1 calc R U . . .
H48C H -0.0247 1.0708 0.5788 0.060 Uiso 1 1 calc R U . . .
C49 C 0.2344(4) 0.3716(4) 0.5682(3) 0.0381(15) Uani 1 1 d . . . . .
C50 C 0.3158(4) 0.3617(4) 0.5656(4) 0.0475(17) Uani 1 1 d . . . . .
H50 H 0.3477 0.3314 0.6031 0.057 Uiso 1 1 calc R U . . .
C51 C 0.3497(5) 0.3961(4) 0.5081(4) 0.0528(18) Uani 1 1 d . . . . .
H51 H 0.4047 0.3886 0.5060 0.063 Uiso 1 1 calc R U . . .
C52 C 0.3054(5) 0.4410(4) 0.4540(4) 0.0534(18) Uani 1 1 d . . . . .
H52 H 0.3294 0.4646 0.4149 0.064 Uiso 1 1 calc R U . . .
C53 C 0.2255(4) 0.4513(4) 0.4574(4) 0.0445(16) Uani 1 1 d . . . . .
H53 H 0.1947 0.4828 0.4206 0.053 Uiso 1 1 calc R U . . .
C54 C 0.1897(4) 0.4163(4) 0.5135(3) 0.0365(14) Uani 1 1 d . . . . .
H54 H 0.1340 0.4230 0.5143 0.044 Uiso 1 1 calc R U . . .
C55 C 0.1937(5) 0.3332(5) 0.6290(4) 0.068(2) Uani 1 1 d . . . . .
H55A H 0.2384 0.3450 0.6828 0.103 Uiso 1 1 calc R U . . .
H55B H 0.1725 0.2737 0.6140 0.103 Uiso 1 1 calc R U . . .
H55C H 0.1440 0.3563 0.6296 0.103 Uiso 1 1 calc R U . . .
C56 C -0.1675(5) 0.6541(6) 1.0762(5) 0.072(2) Uani 1 1 d . . . . .
C57 C -0.1597(5) 0.5804(7) 1.0404(5) 0.074(3) Uani 1 1 d . . . . .
H57 H -0.1291 0.5819 1.0023 0.088 Uiso 1 1 calc R U . . .
C58 C -0.1966(8) 0.5076(8) 1.0610(7) 0.114(4) Uani 1 1 d . . . . .
H58 H -0.1881 0.4595 1.0377 0.136 Uiso 1 1 calc R U . . .
C59 C -0.2447(8) 0.4978(8) 1.1122(6) 0.119(4) Uani 1 1 d . . . . .
H59 H -0.2701 0.4457 1.1250 0.142 Uiso 1 1 calc R U . . .
C60 C -0.2536(7) 0.5735(8) 1.1450(5) 0.105(4) Uani 1 1 d . . . . .
H60 H -0.2874 0.5717 1.1805 0.126 Uiso 1 1 calc R U . . .
C61 C -0.2156(5) 0.6482(6) 1.1277(5) 0.073(3) Uani 1 1 d . . . . .
H61 H -0.2228 0.6967 1.1517 0.088 Uiso 1 1 calc R U . . .
C62 C -0.1245(6) 0.7311(6) 1.0597(5) 0.095(3) Uani 1 1 d . . . . .
H62A H -0.1240 0.7265 1.0039 0.142 Uiso 1 1 calc R U . . .
H62B H -0.0636 0.7479 1.0967 0.142 Uiso 1 1 calc R U . . .
H62C H -0.1563 0.7722 1.0669 0.142 Uiso 1 1 calc R U . . .

loop_
_atom_site_aniso_label
_atom_site_aniso_U_11
_atom_site_aniso_U_22
_atom_site_aniso_U_33
_atom_site_aniso_U_23
_atom_site_aniso_U_13
_atom_site_aniso_U_12
Ge1 0.0210(3) 0.0305(3) 0.0218(3) 0.0061(2) 0.0080(2) 0.0044(2)
Ge2 0.0236(3) 0.0364(4) 0.0209(3) 0.0075(3) 0.0066(2) 0.0115(3)
Ge3 0.0187(3) 0.0310(3) 0.0195(3) -0.0001(2) 0.0062(2) 0.0079(2)
Ge4 0.0202(3) 0.0326(4) 0.0216(3) -0.0029(2) 0.0043(2) 0.0043(3)
Ge5 0.0153(3) 0.0292(3) 0.0196(3) 0.0042(2) 0.0053(2) 0.0058(2)
Ge6 0.0257(3) 0.0345(4) 0.0192(3) 0.0014(3) 0.0095(2) 0.0080(3)
Ge7 0.0161(3) 0.0309(3) 0.0224(3) 0.0006(2) 0.0047(2) 0.0036(2)
Ge8 0.0214(3) 0.0349(4) 0.0193(3) 0.0058(2) 0.0085(2) 0.0083(3)
Ge9 0.0222(3) 0.0265(3) 0.0295(3) 0.0037(3) 0.0091(2) 0.0051(2)
Si1 0.0188(7) 0.0268(9) 0.0256(7) 0.0017(6) 0.0085(6) 0.0066(6)
Si2 0.0322(9) 0.0410(11) 0.0351(9) -0.0026(8) 0.0011(7) 0.0194(8)
Si3 0.0330(9) 0.0321(10) 0.0297(8) -0.0057(7) 0.0143(7) 0.0036(7)
Si4 0.0264(8) 0.0335(9) 0.0336(8) 0.0021(7) 0.0156(7) 0.0056(7)
Si5 0.0159(7) 0.0270(8) 0.0199(7) 0.0006(6) 0.0055(6) 0.0049(6)
Si6 0.0188(8) 0.0293(9) 0.0264(8) -0.0024(7) 0.0053(6) 0.0034(6)
Si7 0.0239(8) 0.0369(10) 0.0280(8) -0.0011(7) 0.0121(7) 0.0073(7)
Si8 0.0240(8) 0.0319(9) 0.0253(8) 0.0071(7) 0.0068(6) 0.0091(7)
K1 0.0294(7) 0.0338(7) 0.0278(6) 0.0071(5) 0.0106(5) 0.0043(5)
O1 0.0204(19) 0.040(2) 0.0262(19) 0.0159(17) 0.0082(16) 0.0103(17)
B1 0.019(3) 0.016(3) 0.024(3) 0.002(2) 0.004(2) -0.002(2)
N1 0.022(2) 0.031(3) 0.026(2) 0.009(2) 0.009(2) 0.008(2)
N2 0.024(2) 0.027(3) 0.020(2) 0.0038(19) 0.0065(19) 0.006(2)
C1 0.019(3) 0.045(4) 0.030(3) 0.011(3) 0.008(2) 0.006(3)
C2 0.021(3) 0.041(4) 0.023(3) 0.012(2) 0.008(2) 0.004(2)
C3 0.026(3) 0.037(4) 0.028(3) 0.013(3) 0.011(2) 0.012(3)
C4 0.024(3) 0.043(4) 0.028(3) 0.018(3) 0.014(2) 0.017(3)
C5 0.029(3) 0.033(3) 0.029(3) 0.015(3) 0.014(3) 0.009(3)
C6 0.029(3) 0.036(4) 0.026(3) 0.011(3) 0.005(2) 0.012(3)
C7 0.026(3) 0.023(3) 0.028(3) 0.010(2) 0.013(2) 0.009(2)
C8 0.025(3) 0.027(3) 0.028(3) 0.009(2) 0.007(2) 0.008(2)
C9 0.022(3) 0.043(4) 0.037(3) 0.003(3) 0.005(3) 0.003(3)
C10 0.032(3) 0.051(4) 0.041(3) 0.011(3) 0.020(3) 0.016(3)
C11 0.037(4) 0.042(4) 0.032(3) 0.003(3) 0.015(3) 0.015(3)
C12 0.026(3) 0.025(3) 0.032(3) 0.010(2) 0.011(2) 0.009(2)
C13 0.028(3) 0.035(4) 0.028(3) 0.004(3) 0.007(2) 0.005(3)
C14 0.039(4) 0.077(6) 0.035(4) -0.010(4) -0.004(3) 0.012(4)
C15 0.077(5) 0.055(5) 0.036(4) 0.004(3) 0.015(4) 0.030(4)
C16 0.041(4) 0.028(4) 0.050(4) -0.003(3) 0.016(3) 0.006(3)
C17 0.091(6) 0.035(4) 0.066(5) -0.003(4) 0.037(5) -0.002(4)
C18 0.083(6) 0.053(5) 0.044(4) -0.006(4) 0.004(4) 0.002(4)
C19 0.023(3) 0.030(3) 0.028(3) 0.007(2) 0.014(2) 0.006(2)
C20 0.023(3) 0.035(3) 0.024(3) 0.006(2) 0.008(2) 0.008(2)
C21 0.029(3) 0.049(4) 0.042(3) -0.002(3) 0.015(3) 0.014(3)
C22 0.022(3) 0.052(4) 0.045(4) 0.004(3) 0.012(3) 0.008(3)
C23 0.020(3) 0.044(4) 0.036(3) 0.002(3) 0.005(3) 0.000(3)
C24 0.031(3) 0.028(3) 0.026(3) 0.011(2) 0.011(2) 0.004(3)
C25 0.036(3) 0.042(4) 0.030(3) 0.001(3) 0.009(3) 0.018(3)
C26 0.046(4) 0.077(5) 0.030(3) -0.007(3) 0.011(3) 0.021(4)
C27 0.046(4) 0.041(4) 0.059(4) -0.008(3) 0.019(4) 0.001(3)
C28 0.034(3) 0.033(3) 0.029(3) 0.000(3) 0.013(3) 0.005(3)
C29 0.044(4) 0.068(5) 0.037(4) -0.004(3) 0.012(3) 0.005(4)
C30 0.103(6) 0.034(4) 0.058(5) 0.012(4) 0.034(5) 0.019(4)
C31 0.031(4) 0.046(4) 0.067(4) 0.005(3) 0.011(3) 0.021(3)
C32 0.078(6) 0.078(6) 0.055(4) 0.033(4) 0.024(4) 0.047(5)
C33 0.067(5) 0.069(6) 0.067(5) -0.036(4) -0.024(4) 0.039(4)
C34 0.041(4) 0.070(5) 0.026(3) -0.010(3) 0.003(3) 0.009(3)
C35 0.040(4) 0.054(4) 0.048(4) -0.014(3) 0.019(3) 0.005(3)
C36 0.052(4) 0.039(4) 0.056(4) -0.004(3) 0.023(4) -0.009(3)
C37 0.044(4) 0.035(4) 0.040(3) 0.005(3) 0.016(3) 0.000(3)
C38 0.042(4) 0.056(4) 0.037(3) 0.007(3) 0.020(3) 0.013(3)
C39 0.029(3) 0.069(5) 0.058(4) 0.016(4) 0.028(3) 0.013(3)
C40 0.029(3) 0.035(4) 0.042(3) 0.001(3) 0.006(3) 0.004(3)
C41 0.033(3) 0.042(4) 0.030(3) 0.000(3) 0.008(3) 0.004(3)
C42 0.022(3) 0.048(4) 0.049(4) -0.003(3) 0.004(3) 0.008(3)
C43 0.040(4) 0.058(5) 0.053(4) 0.004(3) 0.024(3) 0.020(3)
C44 0.041(4) 0.056(4) 0.034(3) -0.011(3) 0.018(3) 0.008(3)
C45 0.040(4) 0.054(4) 0.047(4) 0.006(3) 0.027(3) 0.013(3)
C46 0.032(3) 0.042(4) 0.031(3) 0.008(3) 0.010(3) 0.008(3)
C47 0.035(3) 0.035(4) 0.048(4) 0.009(3) 0.016(3) 0.011(3)
C48 0.037(4) 0.045(4) 0.036(3) 0.017(3) 0.003(3) 0.016(3)
C49 0.049(4) 0.030(4) 0.031(3) 0.000(3) 0.011(3) 0.003(3)
C50 0.048(4) 0.041(4) 0.048(4) 0.003(3) 0.001(3) 0.021(3)
C51 0.044(4) 0.056(5) 0.062(5) 0.000(4) 0.021(4) 0.014(4)
C52 0.056(5) 0.056(5) 0.045(4) 0.006(4) 0.021(4) 0.002(4)
C53 0.040(4) 0.039(4) 0.040(4) 0.007(3) 0.001(3) -0.001(3)
C54 0.033(3) 0.032(4) 0.040(3) -0.002(3) 0.005(3) 0.008(3)
C55 0.078(6) 0.083(6) 0.046(4) 0.020(4) 0.025(4) 0.015(5)
C56 0.042(5) 0.106(8) 0.051(5) 0.014(5) 0.003(4) 0.005(5)
C57 0.049(5) 0.109(8) 0.055(5) -0.031(5) -0.003(4) 0.041(5)
C58 0.096(9) 0.113(10) 0.103(9) -0.012(8) -0.020(7) 0.045(8)
C59 0.095(9) 0.171(13) 0.056(6) -0.021(7) -0.003(6) 0.011(8)
C60 0.102(9) 0.145(11) 0.053(6) -0.007(7) 0.026(6) 0.005(8)
C61 0.051(5) 0.106(8) 0.053(5) -0.017(5) 0.011(4) 0.017(5)
C62 0.084(7) 0.131(10) 0.072(6) 0.033(6) 0.016(5) 0.042(7)

loop_
_atom_type_symbol
_atom_type_description
_atom_type_scat_dispersion_real
_atom_type_scat_dispersion_imag
_atom_type_scat_source
C C 0.0033 0.0016 'International Tables Vol C Tables 4.2.6.8 and 6.1.1.4'
H H 0.0000 0.0000 'International Tables Vol C Tables 4.2.6.8 and 6.1.1.4'
B B 0.0013 0.0007 'International Tables Vol C Tables 4.2.6.8 and 6.1.1.4'
N N 0.0061 0.0033 'International Tables Vol C Tables 4.2.6.8 and 6.1.1.4'
O O 0.0106 0.0060 'International Tables Vol C Tables 4.2.6.8 and 6.1.1.4'
K K 0.2009 0.2494 'International Tables Vol C Tables 4.2.6.8 and 6.1.1.4'
Si Si 0.0817 0.0704 'International Tables Vol C Tables 4.2.6.8 and 6.1.1.4'
Ge Ge 0.1547 1.8001 'International Tables Vol C Tables 4.2.6.8 and 6.1.1.4'

loop_
_geom_angle_atom_site_label_1
_geom_angle_atom_site_label_2
_geom_angle_atom_site_label_3
_geom_angle
_geom_angle_site_symmetry_1
_geom_angle_site_symmetry_3
_geom_angle_publ_flag
C1 Ge1 Ge2 129.01(15) . . ?
C1 Ge1 Ge5 109.07(17) . . ?
Ge2 Ge1 Ge5 107.32(3) . . ?
C1 Ge1 Ge4 126.57(15) . . ?
Ge2 Ge1 Ge4 101.35(3) . . ?
Ge5 Ge1 Ge4 63.23(2) . . ?
C1 Ge1 Ge6 106.14(16) . . ?
Ge2 Ge1 Ge6 60.97(2) . . ?
Ge5 Ge1 Ge6 64.32(2) . . ?
Ge4 Ge1 Ge6 114.14(3) . . ?
Ge1 Ge2 Ge3 79.03(2) . . ?
Ge1 Ge2 Ge6 63.93(2) . . ?
Ge3 Ge2 Ge6 99.24(3) . . ?
Ge1 Ge2 Ge7 100.31(3) . . ?
Ge3 Ge2 Ge7 60.16(2) . . ?
Ge6 Ge2 Ge7 60.28(2) . . ?
Ge1 Ge2 K1 118.04(3) . . ?
Ge3 Ge2 K1 154.86(3) . . ?
Ge6 Ge2 K1 75.13(3) . . ?
Ge7 Ge2 K1 96.99(3) . . ?
Si1 Ge3 Ge4 124.75(4) . . ?
Si1 Ge3 Ge2 124.97(4) . . ?
Ge4 Ge3 Ge2 101.00(3) . . ?
Si1 Ge3 Ge8 111.61(4) . . ?
Ge4 Ge3 Ge8 65.23(2) . . ?
Ge2 Ge3 Ge8 114.71(3) . . ?
Si1 Ge3 Ge7 111.57(4) . . ?
Ge4 Ge3 Ge7 116.38(3) . . ?
Ge2 Ge3 Ge7 62.63(2) . . ?
Ge8 Ge3 Ge7 68.71(2) . . ?
Ge3 Ge4 Ge1 78.12(2) . . ?
Ge3 Ge4 Ge5 90.69(2) . . ?
Ge1 Ge4 Ge5 57.94(2) . . ?
Ge3 Ge4 Ge8 58.08(2) . . ?
Ge1 Ge4 Ge8 97.67(3) . . ?
Ge5 Ge4 Ge8 57.37(2) . . ?
Si5 Ge5 Ge9 119.18(4) . . ?
Si5 Ge5 Ge1 119.65(4) . . ?
Ge9 Ge5 Ge1 114.21(3) . . ?
Si5 Ge5 Ge8 125.29(4) . . ?
Ge9 Ge5 Ge8 63.12(2) . . ?
Ge1 Ge5 Ge8 102.31(3) . . ?
Si5 Ge5 Ge4 109.54(4) . . ?
Ge9 Ge5 Ge4 121.44(3) . . ?
Ge1 Ge5 Ge4 58.83(2) . . ?
Ge8 Ge5 Ge4 62.99(2) . . ?
Si5 Ge5 Ge6 132.64(4) . . ?
Ge9 Ge5 Ge6 58.11(2) . . ?
Ge1 Ge5 Ge6 61.45(2) . . ?
Ge8 Ge5 Ge6 96.84(2) . . ?
Ge4 Ge5 Ge6 108.48(3) . . ?
Ge9 Ge6 Ge2 112.44(2) . . ?
Ge9 Ge6 Ge7 58.65(2) . . ?
Ge2 Ge6 Ge7 60.09(2) . . ?
Ge9 Ge6 Ge1 105.02(3) . . ?
Ge2 Ge6 Ge1 55.11(2) . . ?
Ge7 Ge6 Ge1 94.38(2) . . ?
Ge9 Ge6 Ge5 55.26(2) . . ?
Ge2 Ge6 Ge5 95.43(2) . . ?
Ge7 Ge6 Ge5 85.85(2) . . ?
Ge1 Ge6 Ge5 54.23(2) . . ?
Ge9 Ge6 K1 138.92(3) . . ?
Ge2 Ge6 K1 61.85(2) . . ?
Ge7 Ge6 K1 89.51(3) . . ?
Ge1 Ge6 K1 102.46(3) . . ?
Ge5 Ge6 K1 155.64(3) . . ?
Ge9 Ge7 Ge3 105.99(3) . . ?
Ge9 Ge7 Ge2 112.38(3) . . ?
Ge3 Ge7 Ge2 57.21(2) . . ?
Ge9 Ge7 Ge6 59.04(2) . . ?
Ge3 Ge7 Ge6 96.79(3) . . ?
Ge2 Ge7 Ge6 59.63(2) . . ?
Ge9 Ge7 Ge8 57.71(2) . . ?
Ge3 Ge7 Ge8 54.93(2) . . ?
Ge2 Ge7 Ge8 100.09(3) . . ?
Ge6 Ge7 Ge8 92.28(2) . . ?
Ge9 Ge7 K1 65.12(3) . 2_677 ?
Ge3 Ge7 K1 121.92(3) . 2_677 ?
Ge2 Ge7 K1 177.28(3) . 2_677 ?
Ge6 Ge7 K1 118.62(3) . 2_677 ?
Ge8 Ge7 K1 77.71(3) . 2_677 ?
Ge3 Ge8 Ge5 91.28(2) . . ?
Ge3 Ge8 Ge9 104.65(2) . . ?
Ge5 Ge8 Ge9 56.88(2) . . ?
Ge3 Ge8 Ge4 56.69(2) . . ?
Ge5 Ge8 Ge4 59.65(2) . . ?
Ge9 Ge8 Ge4 112.65(2) . . ?
Ge3 Ge8 Ge7 56.36(2) . . ?
Ge5 Ge8 Ge7 84.98(2) . . ?
Ge9 Ge8 Ge7 54.76(2) . . ?
Ge4 Ge8 Ge7 100.74(3) . . ?
Ge5 Ge9 Ge7 94.33(3) . . ?
Ge5 Ge9 Ge6 66.63(2) . . ?
Ge7 Ge9 Ge6 62.31(2) . . ?
Ge5 Ge9 Ge8 60.01(2) . . ?
Ge7 Ge9 Ge8 67.53(2) . . ?
Ge6 Ge9 Ge8 100.23(3) . . ?
Ge5 Ge9 K1 144.15(3) . 2_677 ?
Ge7 Ge9 K1 72.68(3) . 2_677 ?
Ge6 Ge9 K1 128.13(3) . 2_677 ?
Ge8 Ge9 K1 84.26(3) . 2_677 ?
Si4 Si1 Si2 110.23(8) . . ?
Si4 Si1 Si3 110.64(8) . . ?
Si2 Si1 Si3 113.17(8) . . ?
Si4 Si1 Ge3 112.50(7) . . ?
Si2 Si1 Ge3 106.33(7) . . ?
Si3 Si1 Ge3 103.78(7) . . ?
C32 Si2 C33 109.1(4) . . ?
C32 Si2 C31 108.2(3) . . ?
C33 Si2 C31 108.8(3) . . ?
C32 Si2 Si1 111.0(2) . . ?
C33 Si2 Si1 109.0(2) . . ?
C31 Si2 Si1 110.6(2) . . ?
C36 Si3 C34 107.1(3) . . ?
C36 Si3 C35 110.9(3) . . ?
C34 Si3 C35 108.3(3) . . ?
C36 Si3 Si1 110.0(2) . . ?
C34 Si3 Si1 110.3(2) . . ?
C35 Si3 Si1 110.0(2) . . ?
C38 Si4 C39 107.9(3) . . ?
C38 Si4 C37 107.2(3) . . ?
C39 Si4 C37 108.4(3) . . ?
C38 Si4 Si1 111.4(2) . . ?
C39 Si4 Si1 110.9(2) . . ?
C37 Si4 Si1 110.90(19) . . ?
Si8 Si5 Si7 107.58(8) . . ?
Si8 Si5 Si6 108.74(7) . . ?
Si7 Si5 Si6 113.24(8) . . ?
Si8 Si5 Ge5 105.03(6) . . ?
Si7 Si5 Ge5 109.97(7) . . ?
Si6 Si5 Ge5 111.86(7) . . ?
C41 Si6 C40 109.4(3) . . ?
C41 Si6 C42 109.1(3) . . ?
C40 Si6 C42 108.1(3) . . ?
C41 Si6 Si5 110.04(19) . . ?
C40 Si6 Si5 111.56(19) . . ?
C42 Si6 Si5 108.55(19) . . ?
C45 Si7 C44 110.1(3) . . ?
C45 Si7 C43 107.4(3) . . ?
C44 Si7 C43 108.9(3) . . ?
C45 Si7 Si5 111.25(19) . . ?
C44 Si7 Si5 109.27(18) . . ?
C43 Si7 Si5 109.8(2) . . ?
C46 Si8 C48 107.5(3) . . ?
C46 Si8 C47 109.3(3) . . ?
C48 Si8 C47 108.1(3) . . ?
C46 Si8 Si5 110.5(2) . . ?
C48 Si8 Si5 110.0(2) . . ?
C47 Si8 Si5 111.3(2) . . ?
O1 K1 C7 59.37(11) . . ?
O1 K1 C12 68.65(12) . . ?
C7 K1 C12 25.06(12) . . ?
O1 K1 C8 76.08(12) . . ?
C7 K1 C8 24.63(13) . . ?
C12 K1 C8 44.00(13) . . ?
O1 K1 C11 92.87(13) . . ?
C7 K1 C11 42.79(12) . . ?
C12 K1 C11 24.29(13) . . ?
C8 K1 C11 50.08(13) . . ?
O1 K1 C9 99.75(12) . . ?
C7 K1 C9 42.59(14) . . ?
C12 K1 C9 50.18(14) . . ?
C8 K1 C9 24.30(12) . . ?
C11 K1 C9 42.31(14) . . ?
O1 K1 C10 108.04(13) . . ?
C7 K1 C10 49.46(13) . . ?
C12 K1 C10 42.73(14) . . ?
C8 K1 C10 42.75(13) . . ?
C11 K1 C10 23.88(14) . . ?
C9 K1 C10 23.99(13) . . ?
O1 K1 C37 78.47(13) . 2_677 ?
C7 K1 C37 115.07(14) . 2_677 ?
C12 K1 C37 138.70(14) . 2_677 ?
C8 K1 C37 105.06(14) . 2_677 ?
C11 K1 C37 155.14(14) . 2_677 ?
C9 K1 C37 115.69(15) . 2_677 ?
C10 K1 C37 138.65(15) . 2_677 ?
O1 K1 Ge2 100.90(8) . . ?
C7 K1 Ge2 115.44(10) . . ?
C12 K1 Ge2 91.41(10) . . ?
C8 K1 Ge2 133.97(10) . . ?
C11 K1 Ge2 84.84(10) . . ?
C9 K1 Ge2 123.70(10) . . ?
C10 K1 Ge2 99.72(10) . . ?
C37 K1 Ge2 119.52(11) 2_677 . ?
O1 K1 Ge9 171.73(8) . 2_677 ?
C7 K1 Ge9 117.57(10) . 2_677 ?
C12 K1 Ge9 112.06(10) . 2_677 ?
C8 K1 Ge9 98.62(10) . 2_677 ?
C11 K1 Ge9 88.37(10) . 2_677 ?
C9 K1 Ge9 75.76(10) . 2_677 ?
C10 K1 Ge9 70.66(11) . 2_677 ?
C37 K1 Ge9 97.07(11) 2_677 2_677 ?
Ge2 K1 Ge9 87.35(3) . 2_677 ?
O1 K1 Ge7 137.97(8) . 2_677 ?
C7 K1 Ge7 155.40(10) . 2_677 ?
C12 K1 Ge7 153.27(10) . 2_677 ?
C8 K1 Ge7 131.10(10) . 2_677 ?
C11 K1 Ge7 128.97(10) . 2_677 ?
C9 K1 Ge7 113.66(11) . 2_677 ?
C10 K1 Ge7 112.85(11) . 2_677 ?
C37 K1 Ge7 64.67(10) 2_677 2_677 ?
Ge2 K1 Ge7 81.70(3) . 2_677 ?
Ge9 K1 Ge7 42.206(19) 2_677 2_677 ?
O1 K1 Ge6 93.34(8) . . ?
C7 K1 Ge6 144.51(10) . . ?
C12 K1 Ge6 128.20(10) . . ?
C8 K1 Ge6 168.58(10) . . ?
C11 K1 Ge6 127.68(10) . . ?
C9 K1 Ge6 163.58(10) . . ?
C10 K1 Ge6 140.94(10) . . ?
C37 K1 Ge6 76.50(11) 2_677 . ?
Ge2 K1 Ge6 43.021(19) . . ?
Ge9 K1 Ge6 92.36(3) 2_677 . ?
Ge7 K1 Ge6 60.02(2) 2_677 . ?
B1 O1 C4 123.8(4) . . ?
B1 O1 K1 124.5(3) . . ?
C4 O1 K1 111.1(3) . . ?
O1 B1 N2 133.3(5) . . ?
O1 B1 N1 120.6(5) . . ?
N2 B1 N1 106.1(5) . . ?
C6 N1 B1 107.4(4) . . ?
C6 N1 C7 125.2(4) . . ?
B1 N1 C7 127.2(4) . . ?
C5 N2 B1 107.3(4) . . ?
C5 N2 C19 120.8(4) . . ?
B1 N2 C19 131.8(4) . . ?
C2 C1 Ge1 115.2(4) . . ?
C2 C1 H1A 108.5 . . ?
Ge1 C1 H1A 108.5 . . ?
C2 C1 H1B 108.5 . . ?
Ge1 C1 H1B 108.5 . . ?
H1A C1 H1B 107.5 . . ?
C3 C2 C1 113.1(4) . . ?
C3 C2 H2A 109.0 . . ?
C1 C2 H2A 109.0 . . ?
C3 C2 H2B 109.0 . . ?
C1 C2 H2B 109.0 . . ?
H2A C2 H2B 107.8 . . ?
C2 C3 C4 113.5(4) . . ?
C2 C3 H3A 108.9 . . ?
C4 C3 H3A 108.9 . . ?
C2 C3 H3B 108.9 . . ?
C4 C3 H3B 108.9 . . ?
H3A C3 H3B 107.7 . . ?
O1 C4 C3 110.5(4) . . ?
O1 C4 H4A 109.6 . . ?
C3 C4 H4A 109.6 . . ?
O1 C4 H4B 109.6 . . ?
C3 C4 H4B 109.6 . . ?
H4A C4 H4B 108.1 . . ?
C6 C5 N2 110.1(5) . . ?
C6 C5 H5 125.0 . . ?
N2 C5 H5 125.0 . . ?
C5 C6 N1 109.1(5) . . ?
C5 C6 H6 125.5 . . ?
N1 C6 H6 125.5 . . ?
C8 C7 C12 123.0(5) . . ?
C8 C7 N1 118.8(4) . . ?
C12 C7 N1 118.0(5) . . ?
C8 C7 K1 80.8(3) . . ?
C12 C7 K1 79.8(3) . . ?
N1 C7 K1 106.3(3) . . ?
C7 C8 C9 117.7(5) . . ?
C7 C8 C13 122.5(5) . . ?
C9 C8 C13 119.8(5) . . ?
C7 C8 K1 74.5(3) . . ?
C9 C8 K1 80.1(3) . . ?
C13 C8 K1 113.5(3) . . ?
C10 C9 C8 120.5(5) . . ?
C10 C9 K1 78.4(3) . . ?
C8 C9 K1 75.6(3) . . ?
C10 C9 H9 119.7 . . ?
C8 C9 H9 119.7 . . ?
K1 C9 H9 119.7 . . ?
C11 C10 C9 120.5(5) . . ?
C11 C10 K1 77.3(3) . . ?
C9 C10 K1 77.6(3) . . ?
C11 C10 H10 119.8 . . ?
C9 C10 H10 119.8 . . ?
K1 C10 H10 116.0 . . ?
C10 C11 C12 120.9(5) . . ?
C10 C11 K1 78.9(4) . . ?
C12 C11 K1 75.2(3) . . ?
C10 C11 H11 119.5 . . ?
C12 C11 H11 119.5 . . ?
K1 C11 H11 119.5 . . ?
C11 C12 C7 117.4(5) . . ?
C11 C12 C16 120.3(5) . . ?
C7 C12 C16 122.3(5) . . ?
C11 C12 K1 80.5(3) . . ?
C7 C12 K1 75.2(3) . . ?
C16 C12 K1 116.5(4) . . ?
C8 C13 C15 110.1(5) . . ?
C8 C13 C14 113.9(5) . . ?
C15 C13 C14 110.5(5) . . ?
C8 C13 H13 107.3 . . ?
C15 C13 H13 107.3 . . ?
C14 C13 H13 107.3 . . ?
C13 C14 H14A 109.5 . . ?
C13 C14 H14B 109.5 . . ?
H14A C14 H14B 109.5 . . ?
C13 C14 H14C 109.5 . . ?
H14A C14 H14C 109.5 . . ?
H14B C14 H14C 109.5 . . ?
C13 C15 H15A 109.5 . . ?
C13 C15 H15B 109.5 . . ?
H15A C15 H15B 109.5 . . ?
C13 C15 H15C 109.5 . . ?
H15A C15 H15C 109.5 . . ?
H15B C15 H15C 109.5 . . ?
C12 C16 C18 115.1(5) . . ?
C12 C16 C17 111.5(5) . . ?
C18 C16 C17 108.1(5) . . ?
C12 C16 H16 107.3 . . ?
C18 C16 H16 107.3 . . ?
C17 C16 H16 107.3 . . ?
C16 C17 H17A 109.5 . . ?
C16 C17 H17B 109.5 . . ?
H17A C17 H17B 109.5 . . ?
C16 C17 H17C 109.5 . . ?
H17A C17 H17C 109.5 . . ?
H17B C17 H17C 109.5 . . ?
C16 C18 H18A 109.5 . . ?
C16 C18 H18B 109.5 . . ?
H18A C18 H18B 109.5 . . ?
C16 C18 H18C 109.5 . . ?
H18A C18 H18C 109.5 . . ?
H18B C18 H18C 109.5 . . ?
C24 C19 C20 122.2(5) . . ?
C24 C19 N2 119.5(4) . . ?
C20 C19 N2 118.3(5) . . ?
C21 C20 C19 117.7(5) . . ?
C21 C20 C25 120.5(5) . . ?
C19 C20 C25 121.7(5) . . ?
C22 C21 C20 120.2(5) . . ?
C22 C21 H21 119.9 . . ?
C20 C21 H21 119.9 . . ?
C21 C22 C23 121.2(5) . . ?
C21 C22 H22 119.4 . . ?
C23 C22 H22 119.4 . . ?
C22 C23 C24 120.7(5) . . ?
C22 C23 H23 119.6 . . ?
C24 C23 H23 119.6 . . ?
C23 C24 C19 118.0(5) . . ?
C23 C24 C28 120.4(5) . . ?
C19 C24 C28 121.6(5) . . ?
C27 C25 C20 111.3(5) . . ?
C27 C25 C26 110.4(5) . . ?
C20 C25 C26 113.2(5) . . ?
C27 C25 H25 107.2 . . ?
C20 C25 H25 107.2 . . ?
C26 C25 H25 107.2 . . ?
C25 C26 H26A 109.5 . . ?
C25 C26 H26B 109.5 . . ?
H26A C26 H26B 109.5 . . ?
C25 C26 H26C 109.5 . . ?
H26A C26 H26C 109.5 . . ?
H26B C26 H26C 109.5 . . ?
C25 C27 H27A 109.5 . . ?
C25 C27 H27B 109.5 . . ?
H27A C27 H27B 109.5 . . ?
C25 C27 H27C 109.5 . . ?
H27A C27 H27C 109.5 . . ?
H27B C27 H27C 109.5 . . ?
C30 C28 C29 110.5(5) . . ?
C30 C28 C24 111.2(5) . . ?
C29 C28 C24 114.1(5) . . ?
C30 C28 H28 106.9 . . ?
C29 C28 H28 106.9 . . ?
C24 C28 H28 106.9 . . ?
C28 C29 H29A 109.5 . . ?
C28 C29 H29B 109.5 . . ?
H29A C29 H29B 109.5 . . ?
C28 C29 H29C 109.5 . . ?
H29A C29 H29C 109.5 . . ?
H29B C29 H29C 109.5 . . ?
C28 C30 H30A 109.5 . . ?
C28 C30 H30B 109.5 . . ?
H30A C30 H30B 109.5 . . ?
C28 C30 H30C 109.5 . . ?
H30A C30 H30C 109.5 . . ?
H30B C30 H30C 109.5 . . ?
Si2 C31 H31A 109.5 . . ?
Si2 C31 H31B 109.5 . . ?
H31A C31 H31B 109.5 . . ?
Si2 C31 H31C 109.5 . . ?
H31A C31 H31C 109.5 . . ?
H31B C31 H31C 109.5 . . ?
Si2 C32 H32A 109.5 . . ?
Si2 C32 H32B 109.5 . . ?
H32A C32 H32B 109.5 . . ?
Si2 C32 H32C 109.5 . . ?
H32A C32 H32C 109.5 . . ?
H32B C32 H32C 109.5 . . ?
Si2 C33 H33A 109.5 . . ?
Si2 C33 H33B 109.5 . . ?
H33A C33 H33B 109.5 . . ?
Si2 C33 H33C 109.5 . . ?
H33A C33 H33C 109.5 . . ?
H33B C33 H33C 109.5 . . ?
Si3 C34 H34A 109.5 . . ?
Si3 C34 H34B 109.5 . . ?
H34A C34 H34B 109.5 . . ?
Si3 C34 H34C 109.5 . . ?
H34A C34 H34C 109.5 . . ?
H34B C34 H34C 109.5 . . ?
Si3 C35 H35A 109.5 . . ?
Si3 C35 H35B 109.5 . . ?
H35A C35 H35B 109.5 . . ?
Si3 C35 H35C 109.5 . . ?
H35A C35 H35C 109.5 . . ?
H35B C35 H35C 109.5 . . ?
Si3 C36 H36A 109.5 . . ?
Si3 C36 H36B 109.5 . . ?
H36A C36 H36B 109.5 . . ?
Si3 C36 H36C 109.5 . . ?
H36A C36 H36C 109.5 . . ?
H36B C36 H36C 109.5 . . ?
Si4 C37 K1 154.3(3) . 2_677 ?
Si4 C37 H37A 109.5 . . ?
K1 C37 H37A 79.9 2_677 . ?
Si4 C37 H37B 109.5 . . ?
K1 C37 H37B 88.5 2_677 . ?
H37A C37 H37B 109.5 . . ?
Si4 C37 H37C 109.5 . . ?
K1 C37 H37C 45.6 2_677 . ?
H37A C37 H37C 109.5 . . ?
H37B C37 H37C 109.5 . . ?
Si4 C38 H38A 109.5 . . ?
Si4 C38 H38B 109.5 . . ?
H38A C38 H38B 109.5 . . ?
Si4 C38 H38C 109.5 . . ?
H38A C38 H38C 109.5 . . ?
H38B C38 H38C 109.5 . . ?
Si4 C39 H39A 109.5 . . ?
Si4 C39 H39B 109.5 . . ?
H39A C39 H39B 109.5 . . ?
Si4 C39 H39C 109.5 . . ?
H39A C39 H39C 109.5 . . ?
H39B C39 H39C 109.5 . . ?
Si6 C40 H40A 109.5 . . ?
Si6 C40 H40B 109.5 . . ?
H40A C40 H40B 109.5 . . ?
Si6 C40 H40C 109.5 . . ?
H40A C40 H40C 109.5 . . ?
H40B C40 H40C 109.5 . . ?
Si6 C41 H41A 109.5 . . ?
Si6 C41 H41B 109.5 . . ?
H41A C41 H41B 109.5 . . ?
Si6 C41 H41C 109.5 . . ?
H41A C41 H41C 109.5 . . ?
H41B C41 H41C 109.5 . . ?
Si6 C42 H42A 109.5 . . ?
Si6 C42 H42B 109.5 . . ?
H42A C42 H42B 109.5 . . ?
Si6 C42 H42C 109.5 . . ?
H42A C42 H42C 109.5 . . ?
H42B C42 H42C 109.5 . . ?
Si7 C43 H43A 109.5 . . ?
Si7 C43 H43B 109.5 . . ?
H43A C43 H43B 109.5 . . ?
Si7 C43 H43C 109.5 . . ?
H43A C43 H43C 109.5 . . ?
H43B C43 H43C 109.5 . . ?
Si7 C44 H44A 109.5 . . ?
Si7 C44 H44B 109.5 . . ?
H44A C44 H44B 109.5 . . ?
Si7 C44 H44C 109.5 . . ?
H44A C44 H44C 109.5 . . ?
H44B C44 H44C 109.5 . . ?
Si7 C45 H45A 109.5 . . ?
Si7 C45 H45B 109.5 . . ?
H45A C45 H45B 109.5 . . ?
Si7 C45 H45C 109.5 . . ?
H45A C45 H45C 109.5 . . ?
H45B C45 H45C 109.5 . . ?
Si8 C46 H46A 109.5 . . ?
Si8 C46 H46B 109.5 . . ?
H46A C46 H46B 109.5 . . ?
Si8 C46 H46C 109.5 . . ?
H46A C46 H46C 109.5 . . ?
H46B C46 H46C 109.5 . . ?
Si8 C47 H47A 109.5 . . ?
Si8 C47 H47B 109.5 . . ?
H47A C47 H47B 109.5 . . ?
Si8 C47 H47C 109.5 . . ?
H47A C47 H47C 109.5 . . ?
H47B C47 H47C 109.5 . . ?
Si8 C48 H48A 109.5 . . ?
Si8 C48 H48B 109.5 . . ?
H48A C48 H48B 109.5 . . ?
Si8 C48 H48C 109.5 . . ?
H48A C48 H48C 109.5 . . ?
H48B C48 H48C 109.5 . . ?
C54 C49 C50 119.1(6) . . ?
C54 C49 C55 119.5(6) . . ?
C50 C49 C55 121.4(6) . . ?
C51 C50 C49 119.6(6) . . ?
C51 C50 H50 120.2 . . ?
C49 C50 H50 120.2 . . ?
C52 C51 C50 121.2(6) . . ?
C52 C51 H51 119.4 . . ?
C50 C51 H51 119.4 . . ?
C51 C52 C53 118.9(6) . . ?
C51 C52 H52 120.6 . . ?
C53 C52 H52 120.6 . . ?
C52 C53 C54 120.9(6) . . ?
C52 C53 H53 119.6 . . ?
C54 C53 H53 119.6 . . ?
C49 C54 C53 120.3(6) . . ?
C49 C54 H54 119.9 . . ?
C53 C54 H54 119.9 . . ?
C49 C55 H55A 109.5 . . ?
C49 C55 H55B 109.5 . . ?
H55A C55 H55B 109.5 . . ?
C49 C55 H55C 109.5 . . ?
H55A C55 H55C 109.5 . . ?
H55B C55 H55C 109.5 . . ?
C61 C56 C57 117.9(9) . . ?
C61 C56 C62 121.8(10) . . ?
C57 C56 C62 120.3(9) . . ?
C58 C57 C56 119.3(9) . . ?
C58 C57 H57 120.3 . . ?
C56 C57 H57 120.3 . . ?
C57 C58 C59 125.5(12) . . ?
C57 C58 H58 117.2 . . ?
C59 C58 H58 117.2 . . ?
C58 C59 C60 113.5(12) . . ?
C58 C59 H59 123.3 . . ?
C60 C59 H59 123.3 . . ?
C61 C60 C59 122.9(10) . . ?
C61 C60 H60 118.5 . . ?
C59 C60 H60 118.5 . . ?
C56 C61 C60 120.8(9) . . ?
C56 C61 H61 119.6 . . ?
C60 C61 H61 119.6 . . ?
C56 C62 H62A 109.5 . . ?
C56 C62 H62B 109.5 . . ?
H62A C62 H62B 109.5 . . ?
C56 C62 H62C 109.5 . . ?
H62A C62 H62C 109.5 . . ?
H62B C62 H62C 109.5 . . ?

loop_
_geom_bond_atom_site_label_1
_geom_bond_atom_site_label_2
_geom_bond_distance
_geom_bond_site_symmetry_2
_geom_bond_publ_flag
Ge1 C1 2.007(5) . ?
Ge1 Ge2 2.5046(8) . ?
Ge1 Ge5 2.5334(8) . ?
Ge1 Ge4 2.5577(8) . ?
Ge1 Ge6 2.7429(9) . ?
Ge2 Ge3 2.5394(7) . ?
Ge2 Ge6 2.6699(8) . ?
Ge2 Ge7 2.6825(9) . ?
Ge2 K1 3.4506(13) . ?
Ge3 Si1 2.3923(14) . ?
Ge3 Ge4 2.5361(8) . ?
Ge3 Ge8 2.5758(8) . ?
Ge3 Ge7 2.6202(8) . ?
Ge4 Ge5 2.6690(8) . ?
Ge4 Ge8 2.7555(9) . ?
Ge5 Si5 2.4033(15) . ?
Ge5 Ge9 2.5188(8) . ?
Ge5 Ge8 2.6048(7) . ?
Ge5 Ge6 2.8140(8) . ?
Ge6 Ge9 2.6027(8) . ?
Ge6 Ge7 2.6876(7) . ?
Ge6 K1 3.7822(13) . ?
Ge7 Ge9 2.5919(8) . ?
Ge7 Ge8 2.9324(8) . ?
Ge7 K1 3.6833(14) 2_677 ?
Ge8 Ge9 2.6825(8) . ?
Ge9 K1 3.5002(13) 2_677 ?
Si1 Si4 2.339(2) . ?
Si1 Si2 2.351(2) . ?
Si1 Si3 2.354(2) . ?
Si2 C32 1.871(7) . ?
Si2 C33 1.881(6) . ?
Si2 C31 1.884(6) . ?
Si3 C36 1.862(6) . ?
Si3 C34 1.875(6) . ?
Si3 C35 1.885(5) . ?
Si4 C38 1.879(6) . ?
Si4 C39 1.881(5) . ?
Si4 C37 1.881(6) . ?
Si5 Si8 2.349(2) . ?
Si5 Si7 2.3553(18) . ?
Si5 Si6 2.360(2) . ?
Si6 C41 1.872(5) . ?
Si6 C40 1.876(6) . ?
Si6 C42 1.877(5) . ?
Si7 C45 1.872(6) . ?
Si7 C44 1.881(6) . ?
Si7 C43 1.885(6) . ?
Si8 C46 1.872(5) . ?
Si8 C48 1.873(6) . ?
Si8 C47 1.877(6) . ?
K1 O1 2.829(4) . ?
K1 C7 3.209(5) . ?
K1 C12 3.266(5) . ?
K1 C8 3.287(5) . ?
K1 C11 3.332(6) . ?
K1 C9 3.343(6) . ?
K1 C10 3.352(6) . ?
K1 C37 3.372(6) 2_677 ?
K1 Ge9 3.5002(13) 2_677 ?
K1 Ge7 3.6833(14) 2_677 ?
O1 B1 1.375(7) . ?
O1 C4 1.447(6) . ?
B1 N2 1.421(7) . ?
B1 N1 1.432(7) . ?
N1 C6 1.405(6) . ?
N1 C7 1.441(6) . ?
N2 C5 1.402(6) . ?
N2 C19 1.443(6) . ?
C1 C2 1.520(7) . ?
C1 H1A 0.9900 . ?
C1 H1B 0.9900 . ?
C2 C3 1.512(7) . ?
C2 H2A 0.9900 . ?
C2 H2B 0.9900 . ?
C3 C4 1.514(7) . ?
C3 H3A 0.9900 . ?
C3 H3B 0.9900 . ?
C4 H4A 0.9900 . ?
C4 H4B 0.9900 . ?
C5 C6 1.339(7) . ?
C5 H5 0.9500 . ?
C6 H6 0.9500 . ?
C7 C8 1.388(7) . ?
C7 C12 1.406(7) . ?
C8 C9 1.397(7) . ?
C8 C13 1.519(7) . ?
C9 C10 1.392(7) . ?
C9 H9 1.0000 . ?
C10 C11 1.383(8) . ?
C10 H10 0.9500 . ?
C11 C12 1.390(7) . ?
C11 H11 1.0000 . ?
C12 C16 1.516(8) . ?
C13 C15 1.524(8) . ?
C13 C14 1.530(8) . ?
C13 H13 1.0000 . ?
C14 H14A 0.9800 . ?
C14 H14B 0.9800 . ?
C14 H14C 0.9800 . ?
C15 H15A 0.9800 . ?
C15 H15B 0.9800 . ?
C15 H15C 0.9800 . ?
C16 C18 1.517(8) . ?
C16 C17 1.541(9) . ?
C16 H16 1.0000 . ?
C17 H17A 0.9800 . ?
C17 H17B 0.9800 . ?
C17 H17C 0.9800 . ?
C18 H18A 0.9800 . ?
C18 H18B 0.9800 . ?
C18 H18C 0.9800 . ?
C19 C24 1.398(7) . ?
C19 C20 1.405(7) . ?
C20 C21 1.405(7) . ?
C20 C25 1.523(8) . ?
C21 C22 1.379(8) . ?
C21 H21 0.9500 . ?
C22 C23 1.379(8) . ?
C22 H22 0.9500 . ?
C23 C24 1.390(7) . ?
C23 H23 0.9500 . ?
C24 C28 1.531(7) . ?
C25 C27 1.520(8) . ?
C25 C26 1.525(7) . ?
C25 H25 1.0000 . ?
C26 H26A 0.9800 . ?
C26 H26B 0.9800 . ?
C26 H26C 0.9800 . ?
C27 H27A 0.9800 . ?
C27 H27B 0.9800 . ?
C27 H27C 0.9800 . ?
C28 C30 1.517(8) . ?
C28 C29 1.524(8) . ?
C28 H28 1.0000 . ?
C29 H29A 0.9800 . ?
C29 H29B 0.9800 . ?
C29 H29C 0.9800 . ?
C30 H30A 0.9800 . ?
C30 H30B 0.9800 . ?
C30 H30C 0.9800 . ?
C31 H31A 0.9800 . ?
C31 H31B 0.9800 . ?
C31 H31C 0.9800 . ?
C32 H32A 0.9800 . ?
C32 H32B 0.9800 . ?
C32 H32C 0.9800 . ?
C33 H33A 0.9800 . ?
C33 H33B 0.9800 . ?
C33 H33C 0.9800 . ?
C34 H34A 0.9800 . ?
C34 H34B 0.9800 . ?
C34 H34C 0.9800 . ?
C35 H35A 0.9800 . ?
C35 H35B 0.9800 . ?
C35 H35C 0.9800 . ?
C36 H36A 0.9800 . ?
C36 H36B 0.9800 . ?
C36 H36C 0.9800 . ?
C37 K1 3.372(6) 2_677 ?
C37 H37A 0.9800 . ?
C37 H37B 0.9800 . ?
C37 H37C 0.9800 . ?
C38 H38A 0.9800 . ?
C38 H38B 0.9800 . ?
C38 H38C 0.9800 . ?
C39 H39A 0.9800 . ?
C39 H39B 0.9800 . ?
C39 H39C 0.9800 . ?
C40 H40A 0.9800 . ?
C40 H40B 0.9800 . ?
C40 H40C 0.9800 . ?
C41 H41A 0.9800 . ?
C41 H41B 0.9800 . ?
C41 H41C 0.9800 . ?
C42 H42A 0.9800 . ?
C42 H42B 0.9800 . ?
C42 H42C 0.9800 . ?
C43 H43A 0.9800 . ?
C43 H43B 0.9800 . ?
C43 H43C 0.9800 . ?
C44 H44A 0.9800 . ?
C44 H44B 0.9800 . ?
C44 H44C 0.9800 . ?
C45 H45A 0.9800 . ?
C45 H45B 0.9800 . ?
C45 H45C 0.9800 . ?
C46 H46A 0.9800 . ?
C46 H46B 0.9800 . ?
C46 H46C 0.9800 . ?
C47 H47A 0.9800 . ?
C47 H47B 0.9800 . ?
C47 H47C 0.9800 . ?
C48 H48A 0.9800 . ?
C48 H48B 0.9800 . ?
C48 H48C 0.9800 . ?
C49 C54 1.379(8) . ?
C49 C50 1.396(8) . ?
C49 C55 1.517(8) . ?
C50 C51 1.384(9) . ?
C50 H50 0.9500 . ?
C51 C52 1.371(9) . ?
C51 H51 0.9500 . ?
C52 C53 1.378(9) . ?
C52 H52 0.9500 . ?
C53 C54 1.383(8) . ?
C53 H53 0.9500 . ?
C54 H54 0.9500 . ?
C55 H55A 0.9800 . ?
C55 H55B 0.9800 . ?
C55 H55C 0.9800 . ?
C56 C61 1.363(10) . ?
C56 C57 1.416(11) . ?
C56 C62 1.418(11) . ?
C57 C58 1.357(13) . ?
C57 H57 0.9500 . ?
C58 C59 1.358(14) . ?
C58 H58 0.9500 . ?
C59 C60 1.433(14) . ?
C59 H59 0.9500 . ?
C60 C61 1.364(12) . ?
C60 H60 0.9500 . ?
C61 H61 0.9500 . ?
C62 H62A 0.9800 . ?
C62 H62B 0.9800 . ?
C62 H62C 0.9800 . ?
